data_1504475
loop_
_publ_author_name
'Yamashita, Fumikazu'
'Kuniyasu, Hitoshi'
'Terao, Jun'
'Kambe, Nobuaki'

_publ_section_title
;
 Platinum-catalyzed regio- and stereoselective arylthiolation of internal
 alkynes.
;
_journal_issue 1
_journal_name_full 'Organic letters'
_journal_page_first 101
_journal_page_last 104
_journal_paper_doi 10.1021/ol7025069
_journal_volume 10
_journal_year 2008
_chemical_formula_moiety 'C23 H20 O2 S2 '
_chemical_formula_sum 'C23 H20 O2 S2'
_chemical_formula_weight 392.53
_space_group_IT_number 14
_symmetry_cell_setting monoclinic
_symmetry_Int_Tables_number 14
_symmetry_space_group_name_Hall '-P 2ybc'
_symmetry_space_group_name_H-M 'P 1 21/c 1'
_cell_angle_alpha 90
_cell_angle_beta 113.6466(7)
_cell_angle_gamma 90
_cell_formula_units_Z 4
_cell_length_a 11.9035(3)
_cell_length_b 11.9236(3)
_cell_length_c 15.7207(4)
_cell_measurement_reflns_used 19372
_cell_measurement_temperature 273.2
_cell_measurement_theta_max 27.4
_cell_measurement_theta_min 3.2
_cell_volume 2043.93(9)
_computing_cell_refinement PROCESS-AUTO
_computing_data_collection PROCESS-AUTO
_computing_data_reduction 'teXsan Ver. 1.11'
_computing_publication_material 'teXsan Ver. 1.11'
_computing_structure_refinement 'teXsan Ver. 1.10'
_computing_structure_solution SIR92
_diffrn_detector_area_resol_mean 10.00
_diffrn_measured_fraction_theta_full 0.9985
_diffrn_measured_fraction_theta_max 0.9985
_diffrn_measurement_device_type 'Rigaku RAXIS-RAPID Imaging Plate'
_diffrn_measurement_method \w
_diffrn_radiation_type 'Mo K\a'
_diffrn_radiation_wavelength 0.7107
_diffrn_reflns_av_R_equivalents 0.029
_diffrn_reflns_limit_h_max 13
_diffrn_reflns_limit_h_min -15
_diffrn_reflns_limit_k_max 15
_diffrn_reflns_limit_k_min -15
_diffrn_reflns_limit_l_max 20
_diffrn_reflns_limit_l_min -20
_diffrn_reflns_number 33265
_diffrn_reflns_theta_full 27.44
_diffrn_reflns_theta_max 27.44
_exptl_absorpt_coefficient_mu 0.275
_exptl_absorpt_correction_type none
_exptl_crystal_colour yellow
_exptl_crystal_density_diffrn 1.275
_exptl_crystal_density_method 'not measured'
_exptl_crystal_description prism
_exptl_crystal_size_max 0.650
_exptl_crystal_size_mid 0.150
_exptl_crystal_size_min 0.150
_refine_diff_density_max 0.37
_refine_diff_density_min -0.22
_refine_ls_extinction_method none
_refine_ls_goodness_of_fit_ref 1.422
_refine_ls_hydrogen_treatment noref
_refine_ls_number_parameters 244
_refine_ls_number_reflns 2457
_refine_ls_R_factor_gt 0.0445
_refine_ls_shift/su_max 0.0184
_refine_ls_structure_factor_coef Fsqd
_refine_ls_weighting_details 'w = 1/[\s^2^(Fo^2^) + (0.05000(Max(Fo^2^,0) + 2Fc^2^)/3)^2^]'
_refine_ls_weighting_scheme calc
_refine_ls_wR_factor_ref 0.1144
_reflns_number_gt 2457
_reflns_number_total 4665
_reflns_threshold_expression F^2^>2.0\s(F^2^)
_cod_data_source_file ol7025069-file002.cif
_cod_data_source_block yama24
_cod_original_cell_volume 2043.94(9)
_cod_original_formula_sum 'C23 H20 O2 S2 '
_cod_database_code 1504475

loop_
_symmetry_equiv_pos_as_xyz
x,y,z
-x,1/2+y,1/2-z
-x,-y,-z
x,1/2-y,1/2+z

loop_
_atom_site_label
_atom_site_type_symbol
_atom_site_fract_x
_atom_site_fract_y
_atom_site_fract_z
_atom_site_U_iso_or_equiv
_atom_site_adp_type
_atom_site_occupancy
_atom_site_calc_flag
S(1) S 0.88053(7) 0.33027(7) 0.20544(6) 0.0573(3) Uani 1.00 d
S(2) S 0.63324(7) 0.41806(7) 0.19013(6) 0.0554(3) Uani 1.00 d
O(1) O 1.0206(2) 0.5091(2) 0.1503(2) 0.0752(8) Uani 1.00 d
O(2) O 0.8510(2) 0.5910(2) 0.0490(1) 0.0538(7) Uani 1.00 d
C(1) C 0.8469(4) 0.7458(3) -0.0464(3) 0.086(1) Uani 1.00 d
C(2) C 0.9268(3) 0.6645(3) 0.0201(3) 0.068(1) Uani 1.00 d
C(3) C 0.9116(3) 0.5223(3) 0.1195(2) 0.0468(9) Uani 1.00 d
C(4) C 0.8291(2) 0.4629(3) 0.1547(2) 0.0436(8) Uani 1.00 d
C(5) C 0.7262(2) 0.5089(2) 0.1575(2) 0.0393(8) Uani 1.00 d
C(6) C 0.6910(2) 0.6279(2) 0.1378(2) 0.0398(8) Uani 1.00 d
C(7) C 0.5765(2) 0.6590(3) 0.0711(2) 0.0455(9) Uani 1.00 d
C(8) C 0.5456(3) 0.7705(3) 0.0559(2) 0.061(1) Uani 1.00 d
C(9) C 0.6267(4) 0.8521(3) 0.1062(3) 0.072(1) Uani 1.00 d
C(10) C 0.7378(3) 0.8230(3) 0.1730(3) 0.067(1) Uani 1.00 d
C(11) C 0.7706(3) 0.7110(3) 0.1890(2) 0.0502(9) Uani 1.00 d
C(12) C 0.8563(2) 0.2396(2) 0.1108(2) 0.0450(9) Uani 1.00 d
C(13) C 0.8945(3) 0.1297(3) 0.1328(3) 0.063(1) Uani 1.00 d
C(14) C 0.8813(4) 0.0540(3) 0.0629(3) 0.085(1) Uani 1.00 d
C(15) C 0.8299(4) 0.0860(3) -0.0279(3) 0.089(1) Uani 1.00 d
C(16) C 0.7873(3) 0.1939(3) -0.0505(3) 0.076(1) Uani 1.00 d
C(17) C 0.8003(3) 0.2714(3) 0.0181(2) 0.0553(10) Uani 1.00 d
C(18) C 0.5276(2) 0.5045(2) 0.2130(2) 0.0435(9) Uani 1.00 d
C(19) C 0.4040(3) 0.4855(3) 0.1625(2) 0.0547(10) Uani 1.00 d
C(20) C 0.3194(3) 0.5421(3) 0.1869(3) 0.071(1) Uani 1.00 d
C(21) C 0.3564(4) 0.6181(3) 0.2573(3) 0.077(1) Uani 1.00 d
C(22) C 0.4807(4) 0.6380(3) 0.3062(3) 0.069(1) Uani 1.00 d
C(23) C 0.5669(3) 0.5807(3) 0.2855(2) 0.0548(10) Uani 1.00 d
H(1) H 0.8022 0.7904 -0.0183 0.1023 Uiso 1.00 calc
H(2) H 0.8901 0.7972 -0.0689 0.1023 Uiso 1.00 calc
H(3) H 0.7860 0.7086 -0.0990 0.1023 Uiso 1.00 calc
H(4) H 0.9882 0.7022 0.0744 0.0852 Uiso 1.00 calc
H(5) H 0.9735 0.6211 -0.0065 0.0852 Uiso 1.00 calc
H(6) H 0.5196 0.6022 0.0360 0.0547 Uiso 1.00 calc
H(7) H 0.4662 0.7931 0.0079 0.0737 Uiso 1.00 calc
H(8) H 0.6052 0.9304 0.0946 0.0871 Uiso 1.00 calc
H(9) H 0.7941 0.8799 0.2114 0.0804 Uiso 1.00 calc
H(10) H 0.8504 0.6911 0.2355 0.0606 Uiso 1.00 calc
H(11) H 0.9306 0.1059 0.1972 0.0760 Uiso 1.00 calc
H(12) H 0.9090 -0.0233 0.0778 0.0981 Uiso 1.00 calc
H(13) H 0.8248 0.0317 -0.0763 0.1025 Uiso 1.00 calc
H(14) H 0.7496 0.2161 -0.1157 0.0911 Uiso 1.00 calc
H(15) H 0.7661 0.3460 0.0021 0.0690 Uiso 1.00 calc
H(16) H 0.3780 0.4322 0.1102 0.0654 Uiso 1.00 calc
H(17) H 0.2329 0.5287 0.1531 0.0888 Uiso 1.00 calc
H(18) H 0.2958 0.6561 0.2745 0.0922 Uiso 1.00 calc
H(19) H 0.5082 0.6957 0.3544 0.0848 Uiso 1.00 calc
H(20) H 0.6546 0.5914 0.3209 0.0662 Uiso 1.00 calc

loop_
_atom_site_aniso_label
_atom_site_aniso_U_11
_atom_site_aniso_U_22
_atom_site_aniso_U_33
_atom_site_aniso_U_12
_atom_site_aniso_U_13
_atom_site_aniso_U_23
S(1) 0.0614(5) 0.0631(6) 0.0499(5) 0.0209(4) 0.0251(4) 0.0089(4)
S(2) 0.0556(5) 0.0426(5) 0.0813(7) 0.0002(4) 0.0413(5) -0.0021(4)
O(1) 0.036(1) 0.111(2) 0.082(2) 0.006(1) 0.028(1) 0.015(2)
O(2) 0.047(1) 0.061(1) 0.061(1) -0.004(1) 0.030(1) 0.007(1)
C(1) 0.094(3) 0.077(3) 0.091(3) -0.018(2) 0.043(2) 0.020(2)
C(2) 0.063(2) 0.074(2) 0.086(3) -0.007(2) 0.050(2) 0.005(2)
C(3) 0.040(2) 0.058(2) 0.046(2) 0.001(1) 0.022(1) -0.008(2)
C(4) 0.040(2) 0.052(2) 0.041(2) 0.008(1) 0.020(1) 0.000(1)
C(5) 0.039(1) 0.044(2) 0.035(2) -0.001(1) 0.015(1) -0.006(1)
C(6) 0.042(2) 0.043(2) 0.041(2) -0.001(1) 0.023(1) -0.003(1)
C(7) 0.040(2) 0.051(2) 0.050(2) -0.004(1) 0.023(1) -0.003(2)
C(8) 0.059(2) 0.060(2) 0.063(2) 0.010(2) 0.024(2) 0.013(2)
C(9) 0.093(3) 0.045(2) 0.086(3) 0.011(2) 0.043(2) 0.001(2)
C(10) 0.077(2) 0.048(2) 0.079(3) -0.014(2) 0.036(2) -0.022(2)
C(11) 0.045(2) 0.051(2) 0.056(2) -0.006(1) 0.021(1) -0.012(2)
C(12) 0.034(1) 0.048(2) 0.055(2) 0.000(1) 0.020(1) 0.003(2)
C(13) 0.063(2) 0.048(2) 0.071(2) 0.003(2) 0.021(2) 0.010(2)
C(14) 0.100(3) 0.042(2) 0.098(3) -0.001(2) 0.022(3) -0.003(2)
C(15) 0.114(3) 0.057(3) 0.077(3) -0.009(2) 0.020(3) -0.019(2)
C(16) 0.091(3) 0.064(2) 0.058(2) -0.005(2) 0.014(2) -0.007(2)
C(17) 0.056(2) 0.049(2) 0.056(2) 0.001(2) 0.017(2) 0.001(2)
C(18) 0.047(2) 0.043(2) 0.049(2) 0.004(1) 0.028(1) 0.007(2)
C(19) 0.047(2) 0.056(2) 0.063(2) -0.007(2) 0.024(2) 0.005(2)
C(20) 0.050(2) 0.067(2) 0.104(3) 0.008(2) 0.040(2) 0.028(2)
C(21) 0.088(3) 0.066(2) 0.111(3) 0.025(2) 0.074(3) 0.022(3)
C(22) 0.086(3) 0.062(2) 0.076(3) 0.012(2) 0.051(2) -0.001(2)
C(23) 0.052(2) 0.060(2) 0.055(2) 0.006(2) 0.024(2) -0.001(2)

loop_
_atom_type_symbol
_atom_type_description
_atom_type_scat_dispersion_real
_atom_type_scat_dispersion_imag
_atom_type_scat_source
C C 0.003 0.002
;International Tables for Crystallography
(1992, Vol. C, Tables 4.2.6.8 and 6.1.1.1)
;
H H 0.000 0.000
;International Tables for Crystallography
(1992, Vol. C, Table 6.1.1.2)
;
O O 0.011 0.006
;International Tables for Crystallography
(1992, Vol. C, Tables 4.2.6.8 and 6.1.1.1)
;
S S 0.125 0.123
;International Tables for Crystallography
(1992, Vol. C, Tables 4.2.6.8 and 6.1.1.1)
;

loop_
_geom_angle_atom_site_label_1
_geom_angle_atom_site_label_2
_geom_angle_atom_site_label_3
_geom_angle
_geom_angle_publ_flag
C(4) S(1) C(12) 104.9(1) yes
C(5) S(2) C(18) 106.4(1) yes
C(2) O(2) C(3) 115.6(2) yes
O(2) C(2) C(1) 108.4(3) yes
O(1) C(3) O(2) 123.6(3) yes
O(1) C(3) C(4) 123.8(3) yes
O(2) C(3) C(4) 112.6(2) yes
S(1) C(4) C(3) 115.7(2) yes
S(1) C(4) C(5) 120.0(2) yes
C(3) C(4) C(5) 124.0(3) yes
S(2) C(5) C(4) 116.1(2) yes
S(2) C(5) C(6) 119.5(2) yes
C(4) C(5) C(6) 124.4(3) yes
C(5) C(6) C(7) 121.5(3) yes
C(5) C(6) C(11) 119.7(2) yes
C(7) C(6) C(11) 118.7(3) yes
C(6) C(7) C(8) 120.0(3) yes
C(7) C(8) C(9) 120.5(3) yes
C(8) C(9) C(10) 120.2(3) yes
C(9) C(10) C(11) 120.0(3) yes
C(6) C(11) C(10) 120.5(3) yes
S(1) C(12) C(13) 116.3(3) yes
S(1) C(12) C(17) 124.3(2) yes
C(13) C(12) C(17) 119.4(3) yes
C(12) C(13) C(14) 119.9(3) yes
C(13) C(14) C(15) 120.7(3) yes
C(14) C(15) C(16) 119.8(4) yes
C(15) C(16) C(17) 120.7(3) yes
C(12) C(17) C(16) 119.5(3) yes
S(2) C(18) C(19) 117.8(2) yes
S(2) C(18) C(23) 121.1(2) yes
C(19) C(18) C(23) 120.7(3) yes
C(18) C(19) C(20) 119.0(3) yes
C(19) C(20) C(21) 121.0(3) yes
C(20) C(21) C(22) 119.4(3) yes
C(21) C(22) C(23) 121.0(3) yes
C(18) C(23) C(22) 118.9(3) yes

loop_
_geom_bond_atom_site_label_1
_geom_bond_atom_site_label_2
_geom_bond_distance
_geom_bond_publ_flag
S(1) C(4) 1.767(3) yes
S(1) C(12) 1.766(3) yes
S(2) C(5) 1.766(3) yes
S(2) C(18) 1.771(3) yes
O(1) C(3) 1.199(3) yes
O(2) C(2) 1.455(4) yes
O(2) C(3) 1.334(4) yes
C(1) C(2) 1.463(5) yes
C(3) C(4) 1.486(4) yes
C(4) C(5) 1.358(3) yes
C(5) C(6) 1.477(4) yes
C(6) C(7) 1.396(4) yes
C(6) C(11) 1.384(4) yes
C(7) C(8) 1.375(4) yes
C(8) C(9) 1.374(5) yes
C(9) C(10) 1.363(5) yes
C(10) C(11) 1.386(4) yes
C(12) C(13) 1.385(4) yes
C(12) C(17) 1.390(4) yes
C(13) C(14) 1.382(5) yes
C(14) C(15) 1.362(6) yes
C(15) C(16) 1.376(5) yes
C(16) C(17) 1.381(5) yes
C(18) C(19) 1.382(4) yes
C(18) C(23) 1.385(4) yes
C(19) C(20) 1.388(5) yes
C(20) C(21) 1.360(5) yes
C(21) C(22) 1.387(5) yes
C(22) C(23) 1.375(4) yes

loop_
_geom_contact_atom_site_label_1
_geom_contact_atom_site_label_2
_geom_contact_distance
_geom_contact_site_symmetry_2
O(1) C(20) 3.390(4) 1_655
O(1) C(13) 3.458(4) 2_755

loop_
_geom_torsion_atom_site_label_1
_geom_torsion_atom_site_label_2
_geom_torsion_atom_site_label_3
_geom_torsion_atom_site_label_4
_geom_torsion
_geom_torsion_publ_flag
S(1) C(4) C(3) O(1) -27.5(4) yes
S(1) C(4) C(3) O(2) 151.7(2) yes
S(1) C(4) C(5) S(2) -13.2(3) yes
S(1) C(4) C(5) C(6) 165.0(2) yes
S(1) C(12) C(13) C(14) -178.6(3) yes
S(1) C(12) C(17) C(16) 179.2(3) yes
S(2) C(5) C(4) C(3) 173.3(2) yes
S(2) C(5) C(6) C(7) -56.3(3) yes
S(2) C(5) C(6) C(11) 120.9(3) yes
S(2) C(18) C(19) C(20) 172.0(2) yes
S(2) C(18) C(23) C(22) -173.7(3) yes
O(1) C(3) O(2) C(2) -9.8(4) yes
O(1) C(3) C(4) C(5) 146.2(3) yes
O(2) C(3) C(4) C(5) -34.6(4) yes
C(1) C(2) O(2) C(3) -170.8(3) yes
C(2) O(2) C(3) C(4) 171.1(3) yes
C(3) C(4) S(1) C(12) -75.1(2) yes
C(3) C(4) C(5) C(6) -8.5(4) yes
C(4) S(1) C(12) C(13) 177.4(2) yes
C(4) S(1) C(12) C(17) -3.9(3) yes
C(4) C(5) S(2) C(18) 167.3(2) yes
C(4) C(5) C(6) C(7) 125.6(3) yes
C(4) C(5) C(6) C(11) -57.2(4) yes
C(5) S(2) C(18) C(19) 121.9(2) yes
C(5) S(2) C(18) C(23) -64.6(3) yes
C(5) C(4) S(1) C(12) 111.0(2) yes
C(5) C(6) C(7) C(8) 178.6(3) yes
C(5) C(6) C(11) C(10) -178.4(3) yes
C(6) C(5) S(2) C(18) -11.0(3) yes
C(6) C(7) C(8) C(9) -0.2(5) yes
C(6) C(11) C(10) C(9) -0.4(5) yes
C(7) C(6) C(11) C(10) -1.1(5) yes
C(7) C(8) C(9) C(10) -1.4(6) yes
C(8) C(7) C(6) C(11) 1.4(4) yes
C(8) C(9) C(10) C(11) 1.6(6) yes
C(12) C(13) C(14) C(15) -0.6(6) yes
C(12) C(17) C(16) C(15) -0.4(6) yes
C(13) C(12) C(17) C(16) -2.1(5) yes
C(13) C(14) C(15) C(16) -1.9(7) yes
C(14) C(13) C(12) C(17) 2.6(5) yes
C(14) C(15) C(16) C(17) 2.4(7) yes
C(18) C(19) C(20) C(21) 2.2(5) yes
C(18) C(23) C(22) C(21) 1.8(5) yes
C(19) C(18) C(23) C(22) -0.4(5) yes
C(19) C(20) C(21) C(22) -0.9(6) yes
C(20) C(19) C(18) C(23) -1.6(5) yes
C(20) C(21) C(22) C(23) -1.2(6) yes
C(20) C(21) C(22) C(23) -1.2(6) yes
